data_7158892
loop_
_publ_author_name
'Sivanantham, Mathiyazhagan'
'Jennifer G, Abigail'
'Varathan, E.'
'Ramasamy, Mohankumar'
'Senadi, Gopal Chandru'

_publ_section_title
;
 Iodo-Sulphonylation of 1,6-Enynones: A Metal-Free Strategy to Synthesize
 N-Substituted Succinimides
;
_journal_name_full 'Organic &amp; Biomolecular Chemistry'
_journal_paper_doi 10.1039/D2OB01277D
_journal_year 2022
_chemical_formula_moiety 'C26 H22 I N O4 S'
_chemical_formula_sum 'C26 H22 I N O4 S'
_chemical_formula_weight 571.40
_chemical_name_common Organic
_space_group_crystal_system monoclinic
_space_group_IT_number 14
_space_group_name_Hall '-P 2yn'
_space_group_name_H-M_alt 'P 1 21/n 1'
_atom_sites_solution_hydrogens geom
_audit_creation_method SHELXL-2018/3
_audit_update_record
;
2022-05-17 deposited with the CCDC.	2022-09-21 downloaded from the CCDC.
;
_cell_angle_alpha 90
_cell_angle_beta 113.6510(10)
_cell_angle_gamma 90
_cell_formula_units_Z 4
_cell_length_a 11.8903(6)
_cell_length_b 15.0921(7)
_cell_length_c 14.6135(7)
_cell_measurement_reflns_used 9903
_cell_measurement_temperature 298(2)
_cell_measurement_theta_max 29.9230
_cell_measurement_theta_min 3.1496
_cell_volume 2402.1(2)
_computing_cell_refinement 'SAINT V8.38A (Bruker AXS Inc., 2017)'
_computing_data_collection 'Apex3 v2017.3-0 (Bruker, 2017)'
_computing_data_reduction 'SAINT V8.38A (Bruker AXS Inc., 2017)'
_computing_molecular_graphics 'shelXle (C.B. Huebschle, rev 924)'
_computing_publication_material 'SHELXL-97 (Sheldrick, 1997)'
_computing_structure_refinement 'SHELXL-2018/3 (Sheldrick, 2018)'
_computing_structure_solution 'SHELXT 2014/5 (Sheldrick, 2014)'
_diffrn_ambient_temperature 298(2)
_diffrn_detector_area_resol_mean 7.3910
_diffrn_measured_fraction_theta_full 0.993
_diffrn_measured_fraction_theta_max 0.989
_diffrn_measurement_device_type 'Bruker D8 Quest XRD'
_diffrn_measurement_method 'Omega and Phi Scans'
_diffrn_radiation_type MoK\a
_diffrn_radiation_wavelength 0.71073
_diffrn_reflns_av_R_equivalents 0.0343
_diffrn_reflns_av_unetI/netI 0.0245
_diffrn_reflns_Laue_measured_fraction_full 0.993
_diffrn_reflns_Laue_measured_fraction_max 0.989
_diffrn_reflns_limit_h_max 16
_diffrn_reflns_limit_h_min -16
_diffrn_reflns_limit_k_max 21
_diffrn_reflns_limit_k_min -20
_diffrn_reflns_limit_l_max 20
_diffrn_reflns_limit_l_min -19
_diffrn_reflns_number 39026
_diffrn_reflns_point_group_measured_fraction_full 0.993
_diffrn_reflns_point_group_measured_fraction_max 0.989
_diffrn_reflns_theta_full 25.242
_diffrn_reflns_theta_max 30.075
_diffrn_reflns_theta_min 2.306
_exptl_absorpt_coefficient_mu 1.453
_exptl_absorpt_correction_T_max 0.7460
_exptl_absorpt_correction_T_min 0.6020
_exptl_absorpt_correction_type multi-scan
_exptl_crystal_colour clear
_exptl_crystal_density_diffrn 1.580
_exptl_crystal_density_method 'not measured'
_exptl_crystal_description Block
_exptl_crystal_F_000 1144
_exptl_crystal_size_max 0.310
_exptl_crystal_size_mid 0.270
_exptl_crystal_size_min 0.230
_refine_diff_density_max 0.797
_refine_diff_density_min -0.822
_refine_diff_density_rms 0.058
_refine_ls_extinction_method none
_refine_ls_goodness_of_fit_ref 1.042
_refine_ls_hydrogen_treatment constr
_refine_ls_matrix_type full
_refine_ls_number_parameters 300
_refine_ls_number_reflns 6983
_refine_ls_number_restraints 0
_refine_ls_restrained_S_all 1.042
_refine_ls_R_factor_all 0.0510
_refine_ls_R_factor_gt 0.0340
_refine_ls_shift/su_max 0.002
_refine_ls_shift/su_mean 0.000
_refine_ls_structure_factor_coef Fsqd
_refine_ls_weighting_details 'w=1/[\s^2^(Fo^2^)+(0.0277P)^2^+1.7031P] where P=(Fo^2^+2Fc^2^)/3'
_refine_ls_weighting_scheme calc
_refine_ls_wR_factor_gt 0.0733
_refine_ls_wR_factor_ref 0.0827
_reflns_Friedel_coverage 0.000
_reflns_number_gt 5438
_reflns_number_total 6983
_reflns_threshold_expression 'I > 2\s(I)'
_cod_data_source_file d2ob01277d2.cif
_cod_data_source_block SRM_RMK_SM_232_21032022_0m
_cod_original_sg_symbol_H-M 'P 21/n'
_cod_database_code 7158892
_shelx_shelxl_version_number 2018/3
_shelx_space_group_comment
;
The symmetry employed for this shelxl refinement is uniquely defined
by the following loop, which should always be used as a source of
symmetry information in preference to the above space-group names.
They are only intended as comments.
;
_shelx_estimated_absorpt_t_min 0.644
_shelx_estimated_absorpt_t_max 0.716

loop_
_space_group_symop_operation_xyz
'x, y, z'
'-x+1/2, y+1/2, -z+1/2'
'-x, -y, -z'
'x-1/2, -y-1/2, z-1/2'

loop_
_atom_site_label
_atom_site_type_symbol
_atom_site_fract_x
_atom_site_fract_y
_atom_site_fract_z
_atom_site_U_iso_or_equiv
_atom_site_adp_type
_atom_site_occupancy
_atom_site_site_symmetry_order
_atom_site_calc_flag
_atom_site_refinement_flags_posn
_atom_site_refinement_flags_adp
_atom_site_refinement_flags_occupancy
_atom_site_disorder_assembly
_atom_site_disorder_group
I1 I -0.06848(2) 0.29663(2) 0.24681(2) 0.06366(8) Uani 1 1 d . . . . .
S1 S 0.30248(5) 0.43463(3) 0.25938(4) 0.04243(13) Uani 1 1 d . . . . .
O1 O 0.35428(13) 0.18427(11) 0.47828(10) 0.0411(3) Uani 1 1 d . . . . .
O2 O 0.38043(15) 0.21989(11) 0.17833(11) 0.0439(3) Uani 1 1 d . . . . .
O3 O 0.27154(19) 0.51470(11) 0.20071(14) 0.0604(5) Uani 1 1 d . . . . .
O4 O 0.42398(15) 0.39868(11) 0.28929(14) 0.0536(4) Uani 1 1 d . . . . .
N1 N 0.39449(14) 0.19725(10) 0.33791(12) 0.0304(3) Uani 1 1 d . . . . .
C1 C 0.51749(17) 0.16309(14) 0.37913(14) 0.0332(4) Uani 1 1 d . . . . .
C2 C 0.6135(2) 0.21832(17) 0.38631(19) 0.0475(5) Uani 1 1 d . . . . .
H2 H 0.599156 0.277016 0.365484 0.057 Uiso 1 1 calc R U . . .
C3 C 0.7323(2) 0.1840(2) 0.4255(2) 0.0613(7) Uani 1 1 d . . . . .
H3 H 0.798233 0.220077 0.431455 0.074 Uiso 1 1 calc R U . . .
C4 C 0.7522(2) 0.0973(2) 0.4552(2) 0.0611(7) Uani 1 1 d . . . . .
H4 H 0.831706 0.074872 0.480916 0.073 Uiso 1 1 calc R U . . .
C5 C 0.6559(2) 0.04280(18) 0.44749(19) 0.0536(6) Uani 1 1 d . . . . .
H5 H 0.670352 -0.016027 0.467794 0.064 Uiso 1 1 calc R U . . .
C6 C 0.5373(2) 0.07602(15) 0.40936(16) 0.0415(5) Uani 1 1 d . . . . .
H6 H 0.471749 0.039834 0.404245 0.050 Uiso 1 1 calc R U . . .
C7 C 0.32068(17) 0.20396(12) 0.39147(14) 0.0296(4) Uani 1 1 d . . . . .
C8 C 0.19903(16) 0.23981(12) 0.32044(13) 0.0291(4) Uani 1 1 d . . . . .
C9 C 0.20796(17) 0.25693(12) 0.22108(13) 0.0297(4) Uani 1 1 d . . . . .
C10 C 0.33685(17) 0.22459(12) 0.23947(14) 0.0304(4) Uani 1 1 d . . . . .
C11 C 0.1181(2) 0.20083(14) 0.13428(15) 0.0392(4) Uani 1 1 d . . . . .
H11A H 0.037026 0.225444 0.112386 0.059 Uiso 1 1 calc R U . . .
H11B H 0.117455 0.141077 0.156612 0.059 Uiso 1 1 calc R U . . .
H11C H 0.143797 0.201052 0.079851 0.059 Uiso 1 1 calc R U . . .
C12 C 0.1939(2) 0.35416(13) 0.18590(15) 0.0375(4) Uani 1 1 d . . . . .
H12A H 0.113242 0.374011 0.178787 0.045 Uiso 1 1 calc R U . . .
H12B H 0.194486 0.354867 0.119715 0.045 Uiso 1 1 calc R U . . .
C13 C 0.10397(18) 0.24760(14) 0.34666(15) 0.0358(4) Uani 1 1 d . . . . .
C14 C 0.10203(18) 0.22248(14) 0.44422(15) 0.0365(4) Uani 1 1 d . . . . .
C15 C 0.1029(2) 0.13470(16) 0.47060(18) 0.0477(5) Uani 1 1 d . . . . .
H15 H 0.108388 0.090380 0.428358 0.057 Uiso 1 1 calc R U . . .
C16 C 0.0957(3) 0.11252(19) 0.5602(2) 0.0567(6) Uani 1 1 d . . . . .
H16 H 0.096240 0.053252 0.577823 0.068 Uiso 1 1 calc R U . . .
C17 C 0.0877(2) 0.1774(2) 0.62298(19) 0.0552(6) Uani 1 1 d . . . . .
H17 H 0.081738 0.162063 0.682546 0.066 Uiso 1 1 calc R U . . .
C18 C 0.0884(3) 0.2647(2) 0.59784(19) 0.0559(6) Uani 1 1 d . . . . .
H18 H 0.084670 0.308625 0.641174 0.067 Uiso 1 1 calc R U . . .
C19 C 0.0945(2) 0.28798(16) 0.50862(19) 0.0480(5) Uani 1 1 d . . . . .
H19 H 0.093666 0.347406 0.491531 0.058 Uiso 1 1 calc R U . . .
C20 C 0.2776(2) 0.45459(13) 0.36862(17) 0.0424(5) Uani 1 1 d . . . . .
C21 C 0.3641(2) 0.42702(17) 0.46013(18) 0.0530(6) Uani 1 1 d . . . . .
H21 H 0.431234 0.393514 0.463469 0.064 Uiso 1 1 calc R U . . .
C22 C 0.3499(3) 0.4495(2) 0.5457(2) 0.0648(7) Uani 1 1 d . . . . .
H22 H 0.407928 0.430445 0.607000 0.078 Uiso 1 1 calc R U . . .
C23 C 0.2515(3) 0.49971(19) 0.5431(2) 0.0627(7) Uani 1 1 d . . . . .
C24 C 0.1659(3) 0.52680(18) 0.4508(2) 0.0659(7) Uani 1 1 d . . . . .
H24 H 0.099121 0.560697 0.447551 0.079 Uiso 1 1 calc R U . . .
C25 C 0.1778(2) 0.50456(16) 0.3637(2) 0.0556(6) Uani 1 1 d . . . . .
H25 H 0.119358 0.522928 0.302267 0.067 Uiso 1 1 calc R U . . .
C26 C 0.2376(4) 0.5239(3) 0.6381(3) 0.1035(13) Uani 1 1 d . . . . .
H26A H 0.183907 0.574065 0.626115 0.155 Uiso 1 1 calc R U . . .
H26B H 0.316514 0.538375 0.688930 0.155 Uiso 1 1 calc R U . . .
H26C H 0.203387 0.474591 0.659739 0.155 Uiso 1 1 calc R U . . .

loop_
_atom_site_aniso_label
_atom_site_aniso_U_11
_atom_site_aniso_U_22
_atom_site_aniso_U_33
_atom_site_aniso_U_23
_atom_site_aniso_U_13
_atom_site_aniso_U_12
I1 0.03697(9) 0.10316(17) 0.04854(10) 0.01276(9) 0.01474(7) 0.02602(8)
S1 0.0474(3) 0.0307(2) 0.0476(3) 0.0018(2) 0.0174(2) -0.0021(2)
O1 0.0334(7) 0.0613(9) 0.0280(7) 0.0068(6) 0.0117(6) 0.0044(6)
O2 0.0459(9) 0.0562(9) 0.0382(8) 0.0025(7) 0.0259(7) 0.0041(7)
O3 0.0834(13) 0.0345(8) 0.0627(11) 0.0111(8) 0.0287(10) -0.0037(8)
O4 0.0442(9) 0.0504(9) 0.0663(11) -0.0090(8) 0.0223(8) -0.0061(7)
N1 0.0266(7) 0.0357(8) 0.0302(7) 0.0048(6) 0.0127(6) 0.0027(6)
C1 0.0262(8) 0.0425(10) 0.0319(9) -0.0011(8) 0.0126(7) 0.0029(7)
C2 0.0356(11) 0.0519(13) 0.0592(14) 0.0072(11) 0.0232(10) -0.0019(9)
C3 0.0325(11) 0.0808(19) 0.0731(18) 0.0020(15) 0.0237(12) -0.0051(12)
C4 0.0339(12) 0.0806(19) 0.0647(16) -0.0023(14) 0.0154(11) 0.0166(12)
C5 0.0454(13) 0.0528(14) 0.0543(14) 0.0006(11) 0.0112(11) 0.0164(11)
C6 0.0349(10) 0.0423(11) 0.0435(11) 0.0016(9) 0.0115(8) 0.0041(8)
C7 0.0279(8) 0.0324(9) 0.0292(8) -0.0002(7) 0.0123(7) -0.0008(7)
C8 0.0290(8) 0.0305(9) 0.0274(8) 0.0010(7) 0.0110(7) 0.0017(7)
C9 0.0297(9) 0.0306(9) 0.0280(8) 0.0022(7) 0.0108(7) 0.0015(7)
C10 0.0326(9) 0.0299(9) 0.0305(9) 0.0006(7) 0.0148(7) -0.0008(7)
C11 0.0380(10) 0.0431(11) 0.0311(9) -0.0039(8) 0.0084(8) -0.0014(8)
C12 0.0422(11) 0.0344(10) 0.0334(9) 0.0055(8) 0.0125(8) 0.0018(8)
C13 0.0300(9) 0.0426(11) 0.0334(9) 0.0014(8) 0.0114(7) 0.0052(8)
C14 0.0278(9) 0.0486(11) 0.0369(10) 0.0021(8) 0.0170(8) 0.0038(8)
C15 0.0515(13) 0.0498(13) 0.0507(13) 0.0046(10) 0.0297(11) 0.0096(10)
C16 0.0611(15) 0.0602(15) 0.0589(15) 0.0192(12) 0.0347(13) 0.0116(12)
C17 0.0512(14) 0.0815(18) 0.0424(12) 0.0126(12) 0.0286(11) 0.0111(13)
C18 0.0584(15) 0.0701(17) 0.0474(13) -0.0079(12) 0.0298(12) 0.0025(13)
C19 0.0516(13) 0.0505(13) 0.0496(13) -0.0030(10) 0.0285(11) -0.0013(10)
C20 0.0475(12) 0.0289(9) 0.0455(11) -0.0015(9) 0.0132(9) 0.0005(8)
C21 0.0481(13) 0.0532(14) 0.0491(13) -0.0056(11) 0.0105(10) 0.0082(11)
C22 0.0604(16) 0.0769(19) 0.0461(14) -0.0104(13) 0.0099(12) 0.0006(14)
C23 0.0728(18) 0.0550(15) 0.0630(16) -0.0208(13) 0.0301(14) -0.0094(13)
C24 0.0703(18) 0.0518(15) 0.082(2) -0.0048(14) 0.0374(16) 0.0134(13)
C25 0.0573(15) 0.0453(13) 0.0614(15) 0.0064(11) 0.0208(12) 0.0143(11)
C26 0.125(4) 0.116(3) 0.084(2) -0.039(2) 0.057(2) -0.009(3)

loop_
_atom_type_symbol
_atom_type_description
_atom_type_scat_dispersion_real
_atom_type_scat_dispersion_imag
_atom_type_scat_source
C C 0.0033 0.0016 'International Tables Vol C Tables 4.2.6.8 and 6.1.1.4'
H H 0.0000 0.0000 'International Tables Vol C Tables 4.2.6.8 and 6.1.1.4'
N N 0.0061 0.0033 'International Tables Vol C Tables 4.2.6.8 and 6.1.1.4'
O O 0.0106 0.0060 'International Tables Vol C Tables 4.2.6.8 and 6.1.1.4'
S S 0.1246 0.1234 'International Tables Vol C Tables 4.2.6.8 and 6.1.1.4'
I I -0.4742 1.8119 'International Tables Vol C Tables 4.2.6.8 and 6.1.1.4'

loop_
_geom_angle_atom_site_label_1
_geom_angle_atom_site_label_2
_geom_angle_atom_site_label_3
_geom_angle
_geom_angle_site_symmetry_1
_geom_angle_site_symmetry_3
_geom_angle_publ_flag
O4 S1 O3 118.88(12) . . ?
O4 S1 C20 107.62(11) . . ?
O3 S1 C20 107.46(11) . . ?
O4 S1 C12 108.80(10) . . ?
O3 S1 C12 105.21(10) . . ?
C20 S1 C12 108.52(10) . . ?
C10 N1 C7 113.63(15) . . ?
C10 N1 C1 122.63(16) . . ?
C7 N1 C1 123.72(15) . . ?
C6 C1 C2 121.41(19) . . ?
C6 C1 N1 119.48(18) . . ?
C2 C1 N1 119.10(19) . . ?
C1 C2 C3 118.5(2) . . ?
C1 C2 H2 120.8 . . ?
C3 C2 H2 120.8 . . ?
C4 C3 C2 120.2(2) . . ?
C4 C3 H3 119.9 . . ?
C2 C3 H3 119.9 . . ?
C3 C4 C5 120.8(2) . . ?
C3 C4 H4 119.6 . . ?
C5 C4 H4 119.6 . . ?
C4 C5 C6 119.7(2) . . ?
C4 C5 H5 120.1 . . ?
C6 C5 H5 120.1 . . ?
C1 C6 C5 119.4(2) . . ?
C1 C6 H6 120.3 . . ?
C5 C6 H6 120.3 . . ?
O1 C7 N1 123.77(17) . . ?
O1 C7 C8 129.58(17) . . ?
N1 C7 C8 106.65(15) . . ?
C13 C8 C7 121.61(17) . . ?
C13 C8 C9 130.56(17) . . ?
C7 C8 C9 107.73(15) . . ?
C8 C9 C10 103.14(14) . . ?
C8 C9 C12 116.15(16) . . ?
C10 C9 C12 109.26(16) . . ?
C8 C9 C11 113.65(16) . . ?
C10 C9 C11 106.55(15) . . ?
C12 C9 C11 107.56(15) . . ?
O2 C10 N1 125.00(18) . . ?
O2 C10 C9 126.17(18) . . ?
N1 C10 C9 108.77(15) . . ?
C9 C11 H11A 109.5 . . ?
C9 C11 H11B 109.5 . . ?
H11A C11 H11B 109.5 . . ?
C9 C11 H11C 109.5 . . ?
H11A C11 H11C 109.5 . . ?
H11B C11 H11C 109.5 . . ?
C9 C12 S1 119.47(14) . . ?
C9 C12 H12A 107.5 . . ?
S1 C12 H12A 107.5 . . ?
C9 C12 H12B 107.5 . . ?
S1 C12 H12B 107.5 . . ?
H12A C12 H12B 107.0 . . ?
C8 C13 C14 126.42(17) . . ?
C8 C13 I1 122.01(15) . . ?
C14 C13 I1 111.55(13) . . ?
C15 C14 C19 119.3(2) . . ?
C15 C14 C13 120.84(19) . . ?
C19 C14 C13 119.9(2) . . ?
C14 C15 C16 120.0(2) . . ?
C14 C15 H15 120.0 . . ?
C16 C15 H15 120.0 . . ?
C17 C16 C15 120.5(2) . . ?
C17 C16 H16 119.8 . . ?
C15 C16 H16 119.8 . . ?
C18 C17 C16 119.9(2) . . ?
C18 C17 H17 120.1 . . ?
C16 C17 H17 120.1 . . ?
C17 C18 C19 120.5(2) . . ?
C17 C18 H18 119.8 . . ?
C19 C18 H18 119.8 . . ?
C18 C19 C14 120.0(2) . . ?
C18 C19 H19 120.0 . . ?
C14 C19 H19 120.0 . . ?
C25 C20 C21 120.2(2) . . ?
C25 C20 S1 119.89(18) . . ?
C21 C20 S1 119.60(19) . . ?
C22 C21 C20 119.5(2) . . ?
C22 C21 H21 120.3 . . ?
C20 C21 H21 120.3 . . ?
C21 C22 C23 121.5(3) . . ?
C21 C22 H22 119.2 . . ?
C23 C22 H22 119.2 . . ?
C22 C23 C24 118.1(3) . . ?
C22 C23 C26 120.8(3) . . ?
C24 C23 C26 121.1(3) . . ?
C25 C24 C23 121.4(3) . . ?
C25 C24 H24 119.3 . . ?
C23 C24 H24 119.3 . . ?
C24 C25 C20 119.2(2) . . ?
C24 C25 H25 120.4 . . ?
C20 C25 H25 120.4 . . ?
C23 C26 H26A 109.5 . . ?
C23 C26 H26B 109.5 . . ?
H26A C26 H26B 109.5 . . ?
C23 C26 H26C 109.5 . . ?
H26A C26 H26C 109.5 . . ?
H26B C26 H26C 109.5 . . ?

loop_
_geom_bond_atom_site_label_1
_geom_bond_atom_site_label_2
_geom_bond_distance
_geom_bond_site_symmetry_2
_geom_bond_publ_flag
I1 C13 2.1167(19) . ?
S1 O4 1.4373(18) . ?
S1 O3 1.4413(17) . ?
S1 C20 1.763(2) . ?
S1 C12 1.784(2) . ?
O1 C7 1.204(2) . ?
O2 C10 1.201(2) . ?
N1 C10 1.385(2) . ?
N1 C7 1.394(2) . ?
N1 C1 1.436(2) . ?
C1 C6 1.376(3) . ?
C1 C2 1.383(3) . ?
C2 C3 1.393(3) . ?
C2 H2 0.9300 . ?
C3 C4 1.369(4) . ?
C3 H3 0.9300 . ?
C4 C5 1.377(4) . ?
C4 H4 0.9300 . ?
C5 C6 1.385(3) . ?
C5 H5 0.9300 . ?
C6 H6 0.9300 . ?
C7 C8 1.503(2) . ?
C8 C13 1.336(3) . ?
C8 C9 1.520(3) . ?
C9 C10 1.526(3) . ?
C9 C12 1.542(3) . ?
C9 C11 1.543(3) . ?
C11 H11A 0.9600 . ?
C11 H11B 0.9600 . ?
C11 H11C 0.9600 . ?
C12 H12A 0.9700 . ?
C12 H12B 0.9700 . ?
C13 C14 1.484(3) . ?
C14 C15 1.379(3) . ?
C14 C19 1.392(3) . ?
C15 C16 1.388(3) . ?
C15 H15 0.9300 . ?
C16 C17 1.370(4) . ?
C16 H16 0.9300 . ?
C17 C18 1.369(4) . ?
C17 H17 0.9300 . ?
C18 C19 1.380(3) . ?
C18 H18 0.9300 . ?
C19 H19 0.9300 . ?
C20 C25 1.383(3) . ?
C20 C21 1.384(3) . ?
C21 C22 1.369(4) . ?
C21 H21 0.9300 . ?
C22 C23 1.383(4) . ?
C22 H22 0.9300 . ?
C23 C24 1.386(4) . ?
C23 C26 1.507(4) . ?
C24 C25 1.377(4) . ?
C24 H24 0.9300 . ?
C25 H25 0.9300 . ?
C26 H26A 0.9600 . ?
C26 H26B 0.9600 . ?
C26 H26C 0.9600 . ?

loop_
_geom_torsion_atom_site_label_1
_geom_torsion_atom_site_label_2
_geom_torsion_atom_site_label_3
_geom_torsion_atom_site_label_4
_geom_torsion
_geom_torsion_site_symmetry_1
_geom_torsion_site_symmetry_2
_geom_torsion_site_symmetry_3
_geom_torsion_site_symmetry_4
_geom_torsion_publ_flag
C10 N1 C1 C6 -114.3(2) . . . . ?
C7 N1 C1 C6 63.9(3) . . . . ?
C10 N1 C1 C2 64.8(3) . . . . ?
C7 N1 C1 C2 -117.0(2) . . . . ?
C6 C1 C2 C3 -0.2(4) . . . . ?
N1 C1 C2 C3 -179.3(2) . . . . ?
C1 C2 C3 C4 0.5(4) . . . . ?
C2 C3 C4 C5 -0.3(5) . . . . ?
C3 C4 C5 C6 -0.1(4) . . . . ?
C2 C1 C6 C5 -0.2(3) . . . . ?
N1 C1 C6 C5 178.9(2) . . . . ?
C4 C5 C6 C1 0.4(4) . . . . ?
C10 N1 C7 O1 -179.29(18) . . . . ?
C1 N1 C7 O1 2.3(3) . . . . ?
C10 N1 C7 C8 0.2(2) . . . . ?
C1 N1 C7 C8 -178.19(16) . . . . ?
O1 C7 C8 C13 -5.9(3) . . . . ?
N1 C7 C8 C13 174.68(18) . . . . ?
O1 C7 C8 C9 177.5(2) . . . . ?
N1 C7 C8 C9 -1.94(19) . . . . ?
C13 C8 C9 C10 -173.4(2) . . . . ?
C7 C8 C9 C10 2.77(19) . . . . ?
C13 C8 C9 C12 67.1(3) . . . . ?
C7 C8 C9 C12 -116.71(17) . . . . ?
C13 C8 C9 C11 -58.5(3) . . . . ?
C7 C8 C9 C11 117.70(17) . . . . ?
C7 N1 C10 O2 -175.59(19) . . . . ?
C1 N1 C10 O2 2.8(3) . . . . ?
C7 N1 C10 C9 1.7(2) . . . . ?
C1 N1 C10 C9 -179.95(16) . . . . ?
C8 C9 C10 O2 174.52(19) . . . . ?
C12 C9 C10 O2 -61.4(2) . . . . ?
C11 C9 C10 O2 54.6(3) . . . . ?
C8 C9 C10 N1 -2.71(19) . . . . ?
C12 C9 C10 N1 121.42(16) . . . . ?
C11 C9 C10 N1 -122.65(17) . . . . ?
C8 C9 C12 S1 62.1(2) . . . . ?
C10 C9 C12 S1 -54.0(2) . . . . ?
C11 C9 C12 S1 -169.23(15) . . . . ?
O4 S1 C12 C9 45.22(19) . . . . ?
O3 S1 C12 C9 173.63(16) . . . . ?
C20 S1 C12 C9 -71.60(18) . . . . ?
C7 C8 C13 C14 -0.9(3) . . . . ?
C9 C8 C13 C14 174.90(19) . . . . ?
C7 C8 C13 I1 -179.30(13) . . . . ?
C9 C8 C13 I1 -3.5(3) . . . . ?
C8 C13 C14 C15 -71.3(3) . . . . ?
I1 C13 C14 C15 107.3(2) . . . . ?
C8 C13 C14 C19 111.1(3) . . . . ?
I1 C13 C14 C19 -70.3(2) . . . . ?
C19 C14 C15 C16 0.4(4) . . . . ?
C13 C14 C15 C16 -177.2(2) . . . . ?
C14 C15 C16 C17 0.0(4) . . . . ?
C15 C16 C17 C18 -0.8(4) . . . . ?
C16 C17 C18 C19 1.4(4) . . . . ?
C17 C18 C19 C14 -1.0(4) . . . . ?
C15 C14 C19 C18 0.1(4) . . . . ?
C13 C14 C19 C18 177.7(2) . . . . ?
O4 S1 C20 C25 167.71(19) . . . . ?
O3 S1 C20 C25 38.6(2) . . . . ?
C12 S1 C20 C25 -74.7(2) . . . . ?
O4 S1 C20 C21 -6.4(2) . . . . ?
O3 S1 C20 C21 -135.5(2) . . . . ?
C12 S1 C20 C21 111.2(2) . . . . ?
C25 C20 C21 C22 0.1(4) . . . . ?
S1 C20 C21 C22 174.2(2) . . . . ?
C20 C21 C22 C23 -0.5(4) . . . . ?
C21 C22 C23 C24 0.4(5) . . . . ?
C21 C22 C23 C26 -179.9(3) . . . . ?
C22 C23 C24 C25 0.1(5) . . . . ?
C26 C23 C24 C25 -179.7(3) . . . . ?
C23 C24 C25 C20 -0.4(4) . . . . ?
C21 C20 C25 C24 0.3(4) . . . . ?
S1 C20 C25 C24 -173.8(2) . . . . ?
